data_2236603
loop_
_publ_author_name
'Guo, Junfang'
'Yan, Guoping'

_publ_section_title
;
 Tetrakis(\m-2-phenylquinoline-4-carboxylato-\k^2^<i>O</i>:<i>O</i>')bis[(methanol-\k<i>O</i>)copper(II)]
;
_journal_coeditor_code RZ5004
_journal_issue 10
_journal_name_full 'Acta Crystallographica Section E'
_journal_page_first m1296
_journal_paper_doi 10.1107/S1600536812039839
_journal_volume 68
_journal_year 2012
_chemical_formula_iupac '[Cu2 (C16 H10 N O2)4 (C H4 O)2]'
_chemical_formula_moiety 'C66 H48 Cu2 N4 O10'
_chemical_formula_sum 'C66 H48 Cu2 N4 O10'
_chemical_formula_weight 1184.16
_chemical_name_systematic
;
Tetrakis(\m-2-phenylquinoline-4-carboxylato-
\k^2^<i>O</i>:<i>O</i>')bis[(methanol-\k<i>O</i>)copper(II)]
;
_space_group_IT_number 2
_symmetry_cell_setting triclinic
_symmetry_space_group_name_Hall '-P 1'
_symmetry_space_group_name_H-M 'P -1'
_atom_sites_solution_hydrogens geom
_atom_sites_solution_primary direct
_atom_sites_solution_secondary difmap
_audit_creation_method SHELXL-97
_cell_angle_alpha 89.8000(10)
_cell_angle_beta 87.3480(10)
_cell_angle_gamma 77.3000(10)
_cell_formula_units_Z 1
_cell_length_a 8.9671(6)
_cell_length_b 10.5859(7)
_cell_length_c 14.7767(10)
_cell_measurement_reflns_used 4273
_cell_measurement_temperature 293(2)
_cell_measurement_theta_max 25.51
_cell_measurement_theta_min 2.65
_cell_volume 1366.86(16)
_computing_cell_refinement 'SAINT (Bruker, 2007)'
_computing_data_collection 'SMART (Bruker, 2007)'
_computing_data_reduction 'SAINT (Bruker, 2007)'
_computing_molecular_graphics 'SHELXTL (Sheldrick, 2008)'
_computing_publication_material 'SHELXTL (Sheldrick, 2008)'
_computing_structure_refinement 'SHELXL97 (Sheldrick, 2008)'
_computing_structure_solution 'SHELXS97 (Sheldrick, 2008)'
_diffrn_ambient_temperature 293(2)
_diffrn_measured_fraction_theta_full 0.978
_diffrn_measured_fraction_theta_max 0.978
_diffrn_measurement_device_type 'Bruker APEX CCD'
_diffrn_measurement_method '\f and \w scans'
_diffrn_radiation_monochromator graphite
_diffrn_radiation_source 'fine-focus sealed tube'
_diffrn_radiation_type MoK\a
_diffrn_radiation_wavelength 0.71069
_diffrn_reflns_av_R_equivalents 0.0137
_diffrn_reflns_av_sigmaI/netI 0.0260
_diffrn_reflns_limit_h_max 10
_diffrn_reflns_limit_h_min -10
_diffrn_reflns_limit_k_max 12
_diffrn_reflns_limit_k_min -10
_diffrn_reflns_limit_l_max 14
_diffrn_reflns_limit_l_min -17
_diffrn_reflns_number 7266
_diffrn_reflns_theta_full 25.52
_diffrn_reflns_theta_max 25.52
_diffrn_reflns_theta_min 1.38
_exptl_absorpt_coefficient_mu 0.845
_exptl_absorpt_correction_T_max 0.8696
_exptl_absorpt_correction_T_min 0.7796
_exptl_absorpt_correction_type multi-scan
_exptl_absorpt_process_details '(SADABS; Bruker, 2007)'
_exptl_crystal_colour green
_exptl_crystal_density_diffrn 1.439
_exptl_crystal_density_method 'not measured'
_exptl_crystal_description block
_exptl_crystal_F_000 610
_exptl_crystal_size_max 0.31
_exptl_crystal_size_mid 0.24
_exptl_crystal_size_min 0.17
_refine_diff_density_max 0.479
_refine_diff_density_min -0.297
_refine_ls_extinction_method none
_refine_ls_goodness_of_fit_ref 1.056
_refine_ls_hydrogen_treatment constr
_refine_ls_matrix_type full
_refine_ls_number_parameters 370
_refine_ls_number_reflns 4984
_refine_ls_number_restraints 0
_refine_ls_restrained_S_all 1.056
_refine_ls_R_factor_all 0.0366
_refine_ls_R_factor_gt 0.0334
_refine_ls_shift/su_max 0.002
_refine_ls_shift/su_mean 0.000
_refine_ls_structure_factor_coef Fsqd
_refine_ls_weighting_details 'calc w=1/[\s^2^(Fo^2^)+(0.0453P)^2^+0.8119P] where P=(Fo^2^+2Fc^2^)/3'
_refine_ls_weighting_scheme calc
_refine_ls_wR_factor_gt 0.0858
_refine_ls_wR_factor_ref 0.0881
_reflns_number_gt 4583
_reflns_number_total 4984
_reflns_threshold_expression I>2\s(I)
_cod_data_source_file rz5004.cif
_cod_data_source_block I
_cod_database_code 2236603
_cod_database_fobs_code 2236603

loop_
_symmetry_equiv_pos_as_xyz
'x, y, z'
'-x, -y, -z'

loop_
_atom_site_type_symbol
_atom_site_label
_atom_site_fract_x
_atom_site_fract_y
_atom_site_fract_z
_atom_site_U_iso_or_equiv
_atom_site_adp_type
_atom_site_calc_flag
_atom_site_refinement_flags
_atom_site_occupancy
_atom_site_symmetry_multiplicity
C C1 0.3269(2) -0.31756(19) 0.53165(14) 0.0228(4) Uani d . 1 1
C C2 0.3333(2) -0.40391(19) 0.45686(14) 0.0232(4) Uani d . 1 1
C C3 0.2708(2) -0.51467(19) 0.47299(14) 0.0232(4) Uani d . 1 1
C C4 0.2167(2) -0.4635(2) 0.62569(14) 0.0245(4) Uani d . 1 1
C C5 0.2661(2) -0.3457(2) 0.61337(14) 0.0252(4) Uani d . 1 1
H H5 0.2569 -0.2876 0.6614 0.030 Uiso calc R 1 1
C C6 0.3893(2) -0.3828(2) 0.36841(14) 0.0283(5) Uani d . 1 1
H H6 0.4318 -0.3113 0.3570 0.034 Uiso calc R 1 1
C C7 0.3817(3) -0.4665(2) 0.29958(15) 0.0343(5) Uani d . 1 1
H H7 0.4211 -0.4526 0.2420 0.041 Uiso calc R 1 1
C C8 0.3147(3) -0.5737(2) 0.31503(16) 0.0345(5) Uani d . 1 1
H H8 0.3066 -0.6281 0.2671 0.041 Uiso calc R 1 1
C C9 0.2618(2) -0.5980(2) 0.39974(15) 0.0290(5) Uani d . 1 1
H H9 0.2195 -0.6699 0.4095 0.035 Uiso calc R 1 1
C C10 0.1622(2) -0.5001(2) 0.71649(14) 0.0280(5) Uani d . 1 1
C C11 0.2097(3) -0.6262(2) 0.74798(16) 0.0352(5) Uani d . 1 1
H H11 0.2781 -0.6872 0.7126 0.042 Uiso calc R 1 1
C C12 0.1557(3) -0.6609(2) 0.83149(17) 0.0424(6) Uani d . 1 1
H H12 0.1883 -0.7450 0.8524 0.051 Uiso calc R 1 1
C C13 0.0531(3) -0.5706(3) 0.88392(17) 0.0448(6) Uani d . 1 1
H H13 0.0158 -0.5943 0.9397 0.054 Uiso calc R 1 1
C C14 0.0061(3) -0.4456(3) 0.85373(17) 0.0437(6) Uani d . 1 1
H H14 -0.0631 -0.3853 0.8891 0.052 Uiso calc R 1 1
C C15 0.0617(3) -0.4093(2) 0.77056(16) 0.0348(5) Uani d . 1 1
H H15 0.0317 -0.3242 0.7511 0.042 Uiso calc R 1 1
C C16 0.3837(2) -0.19459(19) 0.52106(13) 0.0224(4) Uani d . 1 1
C C17 0.6511(3) -0.0701(2) 0.75173(14) 0.0278(5) Uani d . 1 1
C C18 0.7991(3) -0.0616(2) 0.77910(15) 0.0302(5) Uani d . 1 1
C C19 0.8346(3) -0.0995(2) 0.86945(15) 0.0319(5) Uani d . 1 1
C C20 0.6033(3) -0.1580(2) 0.89854(15) 0.0312(5) Uani d . 1 1
C C21 0.5550(3) -0.1164(2) 0.81085(15) 0.0299(5) Uani d . 1 1
H H21 0.4578 -0.1209 0.7938 0.036 Uiso calc R 1 1
C C22 0.9081(3) -0.0138(3) 0.72450(17) 0.0404(6) Uani d . 1 1
H H22 0.8868 0.0109 0.6652 0.049 Uiso calc R 1 1
C C23 1.0445(3) -0.0034(3) 0.75807(19) 0.0499(7) Uani d . 1 1
H H23 1.1148 0.0287 0.7216 0.060 Uiso calc R 1 1
C C24 1.0790(3) -0.0408(3) 0.84710(19) 0.0492(7) Uani d . 1 1
H H24 1.1718 -0.0328 0.8694 0.059 Uiso calc R 1 1
C C25 0.9774(3) -0.0891(3) 0.90132(17) 0.0419(6) Uani d . 1 1
H H25 1.0026 -0.1153 0.9599 0.050 Uiso calc R 1 1
C C26 0.5958(2) -0.0336(2) 0.65834(14) 0.0261(4) Uani d . 1 1
C C27 0.5007(3) -0.2130(2) 0.96154(16) 0.0369(5) Uani d . 1 1
C C28 0.4088(4) -0.2913(3) 0.9297(2) 0.0595(8) Uani d . 1 1
H H28 0.4114 -0.3103 0.8682 0.071 Uiso calc R 1 1
C C29 0.3129(4) -0.3413(4) 0.9894(2) 0.0801(12) Uani d . 1 1
H H29 0.2533 -0.3954 0.9681 0.096 Uiso calc R 1 1
C C30 0.3061(4) -0.3108(4) 1.0805(2) 0.0723(11) Uani d . 1 1
H H30 0.2397 -0.3424 1.1203 0.087 Uiso calc R 1 1
C C31 0.3971(4) -0.2339(3) 1.1124(2) 0.0565(8) Uani d . 1 1
H H31 0.3928 -0.2142 1.1739 0.068 Uiso calc R 1 1
C C32 0.4952(3) -0.1857(3) 1.05379(17) 0.0436(6) Uani d . 1 1
H H32 0.5577 -0.1347 1.0761 0.052 Uiso calc R 1 1
C C33 0.0245(3) 0.1999(3) 0.5450(2) 0.0491(7) Uani d . 1 1
H H33A -0.0514 0.2706 0.5706 0.074 Uiso calc R 1 1
H H33B -0.0003 0.1194 0.5629 0.074 Uiso calc R 1 1
H H33C 0.0268 0.2059 0.4801 0.074 Uiso calc R 1 1
N N1 0.21783(19) -0.54469(16) 0.55746(12) 0.0247(4) Uani d . 1 1
N N2 0.7381(2) -0.14840(18) 0.92751(12) 0.0331(4) Uani d . 1 1
O O1 0.29567(17) -0.09218(14) 0.55023(10) 0.0291(3) Uani d . 1 1
O O2 0.51543(16) -0.20471(13) 0.48438(10) 0.0278(3) Uani d . 1 1
O O3 0.46126(18) 0.03347(15) 0.65482(10) 0.0324(4) Uani d . 1 1
O O4 0.68533(17) -0.07591(14) 0.59207(10) 0.0290(3) Uani d . 1 1
O O5 0.17001(16) 0.20531(13) 0.57646(10) 0.0267(3) Uani d . 1 1
H H1 0.1821 0.2812 0.5735 0.040 Uiso d R 1 1
Cu Cu1 0.37041(3) 0.06756(2) 0.536332(16) 0.02076(9) Uani d . 1 1

loop_
_atom_site_aniso_label
_atom_site_aniso_U_11
_atom_site_aniso_U_22
_atom_site_aniso_U_33
_atom_site_aniso_U_12
_atom_site_aniso_U_13
_atom_site_aniso_U_23
C1 0.0185(10) 0.0188(10) 0.0312(11) -0.0041(8) -0.0020(8) 0.0042(8)
C2 0.0184(10) 0.0210(10) 0.0294(11) -0.0027(8) -0.0018(8) 0.0023(8)
C3 0.0211(10) 0.0192(10) 0.0289(11) -0.0039(8) -0.0009(8) 0.0037(8)
C4 0.0215(10) 0.0228(10) 0.0294(11) -0.0054(8) 0.0007(8) 0.0041(9)
C5 0.0249(10) 0.0215(10) 0.0300(11) -0.0072(8) 0.0002(8) -0.0004(8)
C6 0.0291(11) 0.0263(11) 0.0306(11) -0.0087(9) 0.0003(9) 0.0064(9)
C7 0.0412(13) 0.0353(13) 0.0270(11) -0.0105(10) 0.0009(10) 0.0058(10)
C8 0.0444(14) 0.0293(12) 0.0307(12) -0.0092(10) -0.0045(10) -0.0011(9)
C9 0.0319(12) 0.0217(11) 0.0346(12) -0.0084(9) -0.0024(9) 0.0014(9)
C10 0.0296(11) 0.0281(11) 0.0295(11) -0.0138(9) 0.0000(9) 0.0024(9)
C11 0.0423(13) 0.0311(12) 0.0334(12) -0.0110(10) 0.0007(10) 0.0048(10)
C12 0.0583(16) 0.0334(13) 0.0397(14) -0.0194(12) -0.0022(12) 0.0114(11)
C13 0.0576(16) 0.0556(17) 0.0287(12) -0.0297(14) 0.0042(11) 0.0051(11)
C14 0.0470(15) 0.0501(16) 0.0350(13) -0.0152(12) 0.0101(11) -0.0041(12)
C15 0.0375(13) 0.0330(12) 0.0343(12) -0.0090(10) 0.0020(10) 0.0009(10)
C16 0.0232(10) 0.0210(10) 0.0238(10) -0.0066(8) -0.0026(8) 0.0043(8)
C17 0.0334(12) 0.0252(11) 0.0253(11) -0.0071(9) -0.0021(9) -0.0008(9)
C18 0.0335(12) 0.0291(12) 0.0292(11) -0.0094(9) -0.0018(9) -0.0017(9)
C19 0.0353(12) 0.0314(12) 0.0297(12) -0.0085(10) -0.0021(9) -0.0012(9)
C20 0.0343(12) 0.0312(12) 0.0275(11) -0.0062(10) -0.0012(9) 0.0023(9)
C21 0.0323(12) 0.0311(12) 0.0277(11) -0.0094(9) -0.0027(9) 0.0010(9)
C22 0.0442(14) 0.0494(15) 0.0327(13) -0.0213(12) -0.0010(10) 0.0026(11)
C23 0.0461(15) 0.0695(19) 0.0427(15) -0.0320(14) 0.0009(12) 0.0010(13)
C24 0.0397(14) 0.0660(19) 0.0484(16) -0.0247(13) -0.0077(12) -0.0021(14)
C25 0.0427(14) 0.0529(16) 0.0327(13) -0.0145(12) -0.0095(11) -0.0011(11)
C26 0.0336(12) 0.0224(10) 0.0256(11) -0.0129(9) -0.0026(9) 0.0018(8)
C27 0.0363(13) 0.0426(14) 0.0313(12) -0.0074(11) -0.0031(10) 0.0125(10)
C28 0.0622(19) 0.086(2) 0.0424(16) -0.0414(17) -0.0137(14) 0.0240(15)
C29 0.070(2) 0.128(3) 0.065(2) -0.066(2) -0.0248(17) 0.046(2)
C30 0.0505(18) 0.112(3) 0.061(2) -0.0313(19) -0.0030(15) 0.049(2)
C31 0.0649(19) 0.0587(18) 0.0397(15) -0.0031(15) 0.0116(14) 0.0182(13)
C32 0.0526(16) 0.0404(14) 0.0356(13) -0.0065(12) 0.0034(11) 0.0096(11)
C33 0.0239(12) 0.0522(16) 0.0721(19) -0.0098(11) -0.0035(12) 0.0147(14)
N1 0.0232(9) 0.0217(9) 0.0299(9) -0.0066(7) 0.0005(7) 0.0035(7)
N2 0.0389(11) 0.0341(11) 0.0266(10) -0.0081(9) -0.0031(8) 0.0025(8)
O1 0.0305(8) 0.0200(7) 0.0375(9) -0.0089(6) 0.0078(6) 0.0006(6)
O2 0.0236(7) 0.0204(7) 0.0407(9) -0.0085(6) 0.0020(6) 0.0017(6)
O3 0.0341(9) 0.0381(9) 0.0232(8) -0.0040(7) -0.0006(6) 0.0037(7)
O4 0.0327(8) 0.0311(8) 0.0232(7) -0.0068(7) -0.0026(6) 0.0011(6)
O5 0.0229(7) 0.0185(7) 0.0385(8) -0.0044(6) -0.0001(6) 0.0005(6)
Cu1 0.02186(14) 0.01805(14) 0.02282(14) -0.00599(10) 0.00180(9) 0.00185(9)

loop_
_atom_type_symbol
_atom_type_description
_atom_type_scat_dispersion_real
_atom_type_scat_dispersion_imag
_atom_type_scat_source
C C 0.0033 0.0016 'International Tables Vol C Tables 4.2.6.8 and 6.1.1.4'
H H 0.0000 0.0000 'International Tables Vol C Tables 4.2.6.8 and 6.1.1.4'
N N 0.0061 0.0033 'International Tables Vol C Tables 4.2.6.8 and 6.1.1.4'
O O 0.0106 0.0060 'International Tables Vol C Tables 4.2.6.8 and 6.1.1.4'
Cu Cu 0.3201 1.2651 'International Tables Vol C Tables 4.2.6.8 and 6.1.1.4'

loop_
_geom_angle_atom_site_label_1
_geom_angle_atom_site_label_2
_geom_angle_atom_site_label_3
_geom_angle_site_symmetry_1
_geom_angle_site_symmetry_3
_geom_angle
C5 C1 C2 . . 119.56(18)
C5 C1 C16 . . 119.45(18)
C2 C1 C16 . . 120.98(17)
C6 C2 C3 . . 118.79(19)
C6 C2 C1 . . 124.56(18)
C3 C2 C1 . . 116.57(18)
N1 C3 C9 . . 118.14(18)
N1 C3 C2 . . 122.63(18)
C9 C3 C2 . . 119.23(19)
N1 C4 C5 . . 121.68(19)
N1 C4 C10 . . 117.63(18)
C5 C4 C10 . . 120.69(19)
C1 C5 C4 . . 120.35(19)
C1 C5 H5 . . 119.8
C4 C5 H5 . . 119.8
C7 C6 C2 . . 120.5(2)
C7 C6 H6 . . 119.7
C2 C6 H6 . . 119.7
C6 C7 C8 . . 120.6(2)
C6 C7 H7 . . 119.7
C8 C7 H7 . . 119.7
C9 C8 C7 . . 120.4(2)
C9 C8 H8 . . 119.8
C7 C8 H8 . . 119.8
C8 C9 C3 . . 120.4(2)
C8 C9 H9 . . 119.8
C3 C9 H9 . . 119.8
C15 C10 C11 . . 119.2(2)
C15 C10 C4 . . 120.3(2)
C11 C10 C4 . . 120.4(2)
C12 C11 C10 . . 120.3(2)
C12 C11 H11 . . 119.8
C10 C11 H11 . . 119.8
C11 C12 C13 . . 120.0(2)
C11 C12 H12 . . 120.0
C13 C12 H12 . . 120.0
C14 C13 C12 . . 120.2(2)
C14 C13 H13 . . 119.9
C12 C13 H13 . . 119.9
C13 C14 C15 . . 120.2(2)
C13 C14 H14 . . 119.9
C15 C14 H14 . . 119.9
C14 C15 C10 . . 120.0(2)
C14 C15 H15 . . 120.0
C10 C15 H15 . . 120.0
O1 C16 O2 . . 126.46(18)
O1 C16 C1 . . 116.89(17)
O2 C16 C1 . . 116.64(17)
C21 C17 C18 . . 119.5(2)
C21 C17 C26 . . 117.53(19)
C18 C17 C26 . . 122.98(19)
C22 C18 C19 . . 118.7(2)
C22 C18 C17 . . 124.8(2)
C19 C18 C17 . . 116.4(2)
N2 C19 C25 . . 117.6(2)
N2 C19 C18 . . 123.4(2)
C25 C19 C18 . . 119.0(2)
N2 C20 C21 . . 122.3(2)
N2 C20 C27 . . 117.7(2)
C21 C20 C27 . . 120.0(2)
C17 C21 C20 . . 120.1(2)
C17 C21 H21 . . 119.9
C20 C21 H21 . . 119.9
C23 C22 C18 . . 120.7(2)
C23 C22 H22 . . 119.7
C18 C22 H22 . . 119.7
C22 C23 C24 . . 120.4(2)
C22 C23 H23 . . 119.8
C24 C23 H23 . . 119.8
C25 C24 C23 . . 120.5(2)
C25 C24 H24 . . 119.8
C23 C24 H24 . . 119.8
C24 C25 C19 . . 120.7(2)
C24 C25 H25 . . 119.6
C19 C25 H25 . . 119.6
O4 C26 O3 . . 126.5(2)
O4 C26 C17 . . 117.32(19)
O3 C26 C17 . . 116.17(19)
C28 C27 C32 . . 119.1(2)
C28 C27 C20 . . 120.9(2)
C32 C27 C20 . . 120.0(2)
C29 C28 C27 . . 120.2(3)
C29 C28 H28 . . 119.9
C27 C28 H28 . . 119.9
C30 C29 C28 . . 120.0(3)
C30 C29 H29 . . 120.0
C28 C29 H29 . . 120.0
C31 C30 C29 . . 120.0(3)
C31 C30 H30 . . 120.0
C29 C30 H30 . . 120.0
C30 C31 C32 . . 120.4(3)
C30 C31 H31 . . 119.8
C32 C31 H31 . . 119.8
C31 C32 C27 . . 120.2(3)
C31 C32 H32 . . 119.9
C27 C32 H32 . . 119.9
O5 C33 H33A . . 109.5
O5 C33 H33B . . 109.5
H33A C33 H33B . . 109.5
O5 C33 H33C . . 109.5
H33A C33 H33C . . 109.5
H33B C33 H33C . . 109.5
C4 N1 C3 . . 118.90(17)
C20 N2 C19 . . 118.18(19)
C16 O1 Cu1 . . 116.67(13)
C16 O2 Cu1 . 2_656 128.06(13)
C26 O3 Cu1 . . 119.04(14)
C26 O4 Cu1 . 2_656 125.28(14)
C33 O5 Cu1 . . 122.05(15)
C33 O5 H1 . . 109.7
Cu1 O5 H1 . . 112.6
O1 Cu1 O3 . . 88.25(7)
O1 Cu1 O2 . 2_656 168.60(6)
O3 Cu1 O2 . 2_656 89.51(6)
O1 Cu1 O4 . 2_656 89.50(6)
O3 Cu1 O4 . 2_656 168.63(6)
O2 Cu1 O4 2_656 2_656 90.51(6)
O1 Cu1 O5 . . 100.09(6)
O3 Cu1 O5 . . 99.20(6)
O2 Cu1 O5 2_656 . 91.30(6)
O4 Cu1 O5 2_656 . 92.17(6)
O1 Cu1 Cu1 . 2_656 89.46(4)
O3 Cu1 Cu1 . 2_656 87.46(5)
O2 Cu1 Cu1 2_656 2_656 79.27(4)
O4 Cu1 Cu1 2_656 2_656 81.37(5)
O5 Cu1 Cu1 . 2_656 168.47(4)

loop_
_geom_bond_atom_site_label_1
_geom_bond_atom_site_label_2
_geom_bond_site_symmetry_2
_geom_bond_distance
C1 C5 . 1.361(3)
C1 C2 . 1.428(3)
C1 C16 . 1.504(3)
C2 C6 . 1.413(3)
C2 C3 . 1.421(3)
C3 N1 . 1.376(3)
C3 C9 . 1.415(3)
C4 N1 . 1.325(3)
C4 C5 . 1.421(3)
C4 C10 . 1.486(3)
C5 H5 . 0.9300
C6 C7 . 1.365(3)
C6 H6 . 0.9300
C7 C8 . 1.409(3)
C7 H7 . 0.9300
C8 C9 . 1.362(3)
C8 H8 . 0.9300
C9 H9 . 0.9300
C10 C15 . 1.390(3)
C10 C11 . 1.394(3)
C11 C12 . 1.383(3)
C11 H11 . 0.9300
C12 C13 . 1.383(4)
C12 H12 . 0.9300
C13 C14 . 1.377(4)
C13 H13 . 0.9300
C14 C15 . 1.390(3)
C14 H14 . 0.9300
C15 H15 . 0.9300
C16 O1 . 1.257(2)
C16 O2 . 1.260(2)
C17 C21 . 1.363(3)
C17 C18 . 1.427(3)
C17 C26 . 1.508(3)
C18 C22 . 1.416(3)
C18 C19 . 1.423(3)
C19 N2 . 1.370(3)
C19 C25 . 1.411(3)
C20 N2 . 1.325(3)
C20 C21 . 1.423(3)
C20 C27 . 1.485(3)
C21 H21 . 0.9300
C22 C23 . 1.367(4)
C22 H22 . 0.9300
C23 C24 . 1.401(4)
C23 H23 . 0.9300
C24 C25 . 1.367(4)
C24 H24 . 0.9300
C25 H25 . 0.9300
C26 O4 . 1.256(3)
C26 O3 . 1.261(3)
C27 C28 . 1.388(4)
C27 C32 . 1.391(3)
C28 C29 . 1.387(4)
C28 H28 . 0.9300
C29 C30 . 1.380(5)
C29 H29 . 0.9300
C30 C31 . 1.372(5)
C30 H30 . 0.9300
C31 C32 . 1.381(4)
C31 H31 . 0.9300
C32 H32 . 0.9300
C33 O5 . 1.418(3)
C33 H33A . 0.9600
C33 H33B . 0.9600
C33 H33C . 0.9600
O1 Cu1 . 1.9581(14)
O2 Cu1 2_656 1.9674(13)
O3 Cu1 . 1.9641(15)
O4 Cu1 2_656 1.9812(14)
O5 Cu1 . 2.1125(14)
O5 H1 . 0.8340
Cu1 O2 2_656 1.9674(14)
Cu1 O4 2_656 1.9812(14)
Cu1 Cu1 2_656 2.6303(5)

loop_
_geom_hbond_atom_site_label_D
_geom_hbond_atom_site_label_H
_geom_hbond_atom_site_label_A
_geom_hbond_site_symmetry_A
_geom_hbond_distance_DH
_geom_hbond_distance_HA
_geom_hbond_distance_DA
_geom_hbond_angle_DHA
O5 H1 N1 1_565 0.83 1.95 2.784(2) 176

loop_
_geom_torsion_atom_site_label_1
_geom_torsion_atom_site_label_2
_geom_torsion_atom_site_label_3
_geom_torsion_atom_site_label_4
_geom_torsion_site_symmetry_4
_geom_torsion
C5 C1 C2 C6 . 178.0(2)
C16 C1 C2 C6 . -0.9(3)
C5 C1 C2 C3 . 1.4(3)
C16 C1 C2 C3 . -177.41(17)
C6 C2 C3 N1 . 178.03(19)
C1 C2 C3 N1 . -5.2(3)
C6 C2 C3 C9 . -2.1(3)
C1 C2 C3 C9 . 174.67(18)
C2 C1 C5 C4 . 3.3(3)
C16 C1 C5 C4 . -177.83(18)
N1 C4 C5 C1 . -4.8(3)
C10 C4 C5 C1 . 174.91(19)
C3 C2 C6 C7 . 0.8(3)
C1 C2 C6 C7 . -175.6(2)
C2 C6 C7 C8 . 1.4(3)
C6 C7 C8 C9 . -2.5(4)
C7 C8 C9 C3 . 1.2(3)
N1 C3 C9 C8 . -179.0(2)
C2 C3 C9 C8 . 1.1(3)
N1 C4 C10 C15 . -135.3(2)
C5 C4 C10 C15 . 45.0(3)
N1 C4 C10 C11 . 44.0(3)
C5 C4 C10 C11 . -135.8(2)
C15 C10 C11 C12 . 1.0(3)
C4 C10 C11 C12 . -178.3(2)
C10 C11 C12 C13 . 0.5(4)
C11 C12 C13 C14 . -0.8(4)
C12 C13 C14 C15 . -0.2(4)
C13 C14 C15 C10 . 1.6(4)
C11 C10 C15 C14 . -2.0(3)
C4 C10 C15 C14 . 177.2(2)
C5 C1 C16 O1 . -48.6(3)
C2 C1 C16 O1 . 130.2(2)
C5 C1 C16 O2 . 130.9(2)
C2 C1 C16 O2 . -50.3(3)
C21 C17 C18 C22 . -179.1(2)
C26 C17 C18 C22 . 2.7(4)
C21 C17 C18 C19 . -1.8(3)
C26 C17 C18 C19 . 179.97(19)
C22 C18 C19 N2 . -179.2(2)
C17 C18 C19 N2 . 3.3(3)
C22 C18 C19 C25 . -0.4(3)
C17 C18 C19 C25 . -177.9(2)
C18 C17 C21 C20 . -1.1(3)
C26 C17 C21 C20 . 177.21(19)
N2 C20 C21 C17 . 3.0(3)
C27 C20 C21 C17 . -177.7(2)
C19 C18 C22 C23 . -0.4(4)
C17 C18 C22 C23 . 176.8(2)
C18 C22 C23 C24 . 0.4(4)
C22 C23 C24 C25 . 0.5(5)
C23 C24 C25 C19 . -1.4(4)
N2 C19 C25 C24 . -179.8(2)
C18 C19 C25 C24 . 1.3(4)
C21 C17 C26 O4 . -131.5(2)
C18 C17 C26 O4 . 46.7(3)
C21 C17 C26 O3 . 46.2(3)
C18 C17 C26 O3 . -135.6(2)
N2 C20 C27 C28 . -143.6(3)
C21 C20 C27 C28 . 37.0(4)
N2 C20 C27 C32 . 36.8(3)
C21 C20 C27 C32 . -142.6(2)
C32 C27 C28 C29 . 0.0(5)
C20 C27 C28 C29 . -179.6(3)
C27 C28 C29 C30 . 1.5(6)
C28 C29 C30 C31 . -1.8(6)
C29 C30 C31 C32 . 0.5(5)
C30 C31 C32 C27 . 1.0(4)
C28 C27 C32 C31 . -1.2(4)
C20 C27 C32 C31 . 178.4(2)
C5 C4 N1 C3 . 1.1(3)
C10 C4 N1 C3 . -178.63(18)
C9 C3 N1 C4 . -175.89(19)
C2 C3 N1 C4 . 4.0(3)
C21 C20 N2 C19 . -1.6(3)
C27 C20 N2 C19 . 179.0(2)
C25 C19 N2 C20 . 179.6(2)
C18 C19 N2 C20 . -1.6(3)
O2 C16 O1 Cu1 . 0.5(3)
C1 C16 O1 Cu1 . 179.94(13)
O1 C16 O2 Cu1 2_656 2.0(3)
C1 C16 O2 Cu1 2_656 -177.45(13)
O4 C26 O3 Cu1 . 5.0(3)
C17 C26 O3 Cu1 . -172.51(13)
O3 C26 O4 Cu1 2_656 -8.3(3)
C17 C26 O4 Cu1 2_656 169.13(13)
C16 O1 Cu1 O3 . -89.21(15)
C16 O1 Cu1 O2 2_656 -10.4(4)
C16 O1 Cu1 O4 2_656 79.64(15)
C16 O1 Cu1 O5 . 171.75(15)
C16 O1 Cu1 Cu1 2_656 -1.74(15)
C26 O3 Cu1 O1 . 89.18(16)
C26 O3 Cu1 O2 2_656 -79.64(16)
C26 O3 Cu1 O4 2_656 10.5(4)
C26 O3 Cu1 O5 . -170.88(15)
C26 O3 Cu1 Cu1 2_656 -0.36(15)
C33 O5 Cu1 O1 . -45.20(18)
C33 O5 Cu1 O3 . -135.05(17)
C33 O5 Cu1 O2 2_656 135.23(17)
C33 O5 Cu1 O4 2_656 44.68(17)
C33 O5 Cu1 Cu1 2_656 100.3(2)
